data_2015271
loop_
_publ_author_name
'Kenny Stahl'
'Jens E.T. Andersen'
'Stephan Christgau'

_publ_section_title
;
 Strontium diibuprofenate dihydrate, strontium malonate sesquihydrate,
 strontium diascorbate dihydrate and strontium 2-oxidobenzoate hydrate
 at 120K
;
_journal_coeditor_code SK1898
_journal_issue 4
_journal_name_full 'Acta Crystallographica Section C'
_journal_page_first m144
_journal_page_last m149
_journal_paper_doi 10.1107/S0108270106005464
_journal_volume 62
_journal_year 2006
_chemical_formula_iupac '[Sr (C6 H7 O6)2 (H2 O)2]'
_chemical_formula_moiety 'Sr 2+, 2C6 H7 O6 -, 2H2 O'
_chemical_formula_sum 'C12 H18 O14 Sr'
_chemical_formula_weight 473.88
_chemical_name_common 'Strontium diascorbate dihydrate'
_chemical_name_systematic
;
catena-Poly[[diaqua(ascorbato)strontium(II)]-\m-ascorbato]
;
_space_group_IT_number 4
_symmetry_cell_setting monoclinic
_symmetry_space_group_name_Hall 'P 2yb'
_symmetry_space_group_name_H-M 'P 1 21 1'
_atom_sites_solution_hydrogens difmap
_atom_sites_solution_primary direct
_atom_sites_solution_secondary difmap
_audit_creation_method SHELXL-97
_cell_angle_alpha 90.00
_cell_angle_beta 107.6960(10)
_cell_angle_gamma 90.00
_cell_formula_units_Z 2
_cell_length_a 6.4358(5)
_cell_length_b 16.1040(13)
_cell_length_c 8.3646(7)
_cell_measurement_reflns_used 6673
_cell_measurement_temperature 120(2)
_cell_measurement_theta_max 30.69
_cell_measurement_theta_min 2.53
_cell_volume 825.90(12)
_computing_cell_refinement 'SAINT-Plus (Bruker, 1999)'
_computing_data_collection 'SMART (Bruker, 1999)'
_computing_data_reduction 'SAINT-Plus and SADABS (Sheldrick, 2002)'
_computing_molecular_graphics 'ORTEP-3 (Farrugia, 1997) and ATOMS (Dowty, 2000)'
_computing_publication_material SHELXL97
_computing_structure_refinement 'SHELXL97 (Sheldrick, 1997)'
_computing_structure_solution 'SHELXS97 (Sheldrick, 1997)'
_diffrn_ambient_temperature 120(2)
_diffrn_measured_fraction_theta_full 0.998
_diffrn_measured_fraction_theta_max 0.928
_diffrn_measurement_device_type 'Bruker SMART APEX diffractometer'
_diffrn_measurement_method '\w scan, frame data integration'
_diffrn_radiation_monochromator graphite
_diffrn_radiation_source 'fine-focus sealed tube'
_diffrn_radiation_type MoK\a
_diffrn_radiation_wavelength 0.71073
_diffrn_reflns_av_R_equivalents 0.0231
_diffrn_reflns_av_sigmaI/netI 0.0361
_diffrn_reflns_limit_h_max 9
_diffrn_reflns_limit_h_min -9
_diffrn_reflns_limit_k_max 23
_diffrn_reflns_limit_k_min -22
_diffrn_reflns_limit_l_max 11
_diffrn_reflns_limit_l_min -12
_diffrn_reflns_number 10978
_diffrn_reflns_theta_full 29.00
_diffrn_reflns_theta_max 30.93
_diffrn_reflns_theta_min 2.53
_diffrn_standards_decay_% 0
_diffrn_standards_interval_count 0
_diffrn_standards_interval_time 0
_diffrn_standards_number 0
_exptl_absorpt_coefficient_mu 3.343
_exptl_absorpt_correction_T_max 0.8779
_exptl_absorpt_correction_T_min 0.4546
_exptl_absorpt_correction_type multi-scan
_exptl_absorpt_process_details '(SADABS; Sheldrick, 2002)'
_exptl_crystal_colour colorless
_exptl_crystal_density_diffrn 1.906
_exptl_crystal_density_method 'not measured'
_exptl_crystal_description irregular
_exptl_crystal_F_000 480
_exptl_crystal_size_max 0.28
_exptl_crystal_size_mid 0.05
_exptl_crystal_size_min 0.04
_refine_diff_density_max 0.726
_refine_diff_density_min -0.281
_refine_ls_abs_structure_details 'Flack (1983), 2035 Friedel pairs'
_refine_ls_abs_structure_Flack -0.017(4)
_refine_ls_extinction_method none
_refine_ls_goodness_of_fit_ref 1.043
_refine_ls_hydrogen_treatment mixed
_refine_ls_matrix_type full
_refine_ls_number_parameters 274
_refine_ls_number_reflns 4728
_refine_ls_number_restraints 11
_refine_ls_restrained_S_all 1.044
_refine_ls_R_factor_all 0.0276
_refine_ls_R_factor_gt 0.0253
_refine_ls_shift/su_max 0.000
_refine_ls_shift/su_mean 0.000
_refine_ls_structure_factor_coef Fsqd
_refine_ls_weighting_details 'calc w=1/[\s^2^(Fo^2^)+(0.0321P)^2^] where P=(Fo^2^+2Fc^2^)/3'
_refine_ls_weighting_scheme calc
_refine_ls_wR_factor_gt 0.0565
_refine_ls_wR_factor_ref 0.0573
_reflns_number_gt 4507
_reflns_number_total 4728
_reflns_threshold_expression I>2\s(I)
_cod_data_source_file sk1898.cif
_cod_data_source_block III
_cod_original_sg_symbol_H-M 'P 21'
_cod_database_code 2015271
_cod_database_fobs_code 2015271

loop_
_symmetry_equiv_pos_as_xyz
'x, y, z'
'-x, y+1/2, -z'

loop_
_atom_site_type_symbol
_atom_site_label
_atom_site_fract_x
_atom_site_fract_y
_atom_site_fract_z
_atom_site_U_iso_or_equiv
_atom_site_adp_type
_atom_site_calc_flag
_atom_site_refinement_flags
_atom_site_occupancy
Sr Sr1 0.02286(3) 0.889795(13) 0.77741(2) 0.00880(5) Uani d . 1
O O1 -0.3373(3) 0.87790(10) 0.5303(2) 0.0173(3) Uani d D 1
H H1A -0.367(5) 0.8328(14) 0.481(4) 0.026 Uiso d D 1
H H1B -0.353(5) 0.9149(15) 0.464(3) 0.026 Uiso d D 1
O O2 0.4158(3) 0.84918(11) 0.9468(2) 0.0178(3) Uani d D 1
H H2A 0.456(5) 0.8027(13) 0.983(4) 0.027 Uiso d D 1
H H2B 0.530(3) 0.8693(18) 0.946(4) 0.027 Uiso d D 1
O O11 -0.1618(3) 0.78079(10) 0.9079(2) 0.0133(3) Uani d . 1
O O12 -0.4119(3) 0.68869(10) 1.08944(19) 0.0119(3) Uani d D 1
H H12 -0.411(5) 0.6975(18) 1.186(2) 0.018 Uiso d D 1
O O13 -0.0986(3) 0.54439(9) 1.2563(2) 0.0117(3) Uani d . 1
O O14 0.0906(2) 0.67923(9) 0.98560(18) 0.0109(3) Uani d . 1
O O15 0.2856(3) 0.47033(9) 1.13780(19) 0.0114(3) Uani d D 1
H H15 0.381(4) 0.4895(18) 1.212(3) 0.017 Uiso d D 1
O O16 -0.1178(3) 0.45095(11) 0.9253(2) 0.0146(3) Uani d D 1
H H16 -0.242(3) 0.4591(19) 0.871(3) 0.022 Uiso d D 1
C C14 -0.1049(3) 0.71517(13) 0.9845(3) 0.0090(4) Uani d . 1
C C15 -0.2095(3) 0.66672(13) 1.0807(2) 0.0094(4) Uani d . 1
C C16 -0.0767(3) 0.60100(13) 1.1513(2) 0.0094(4) Uani d . 1
C C17 0.1305(3) 0.60872(12) 1.0993(3) 0.0095(4) Uani d . 1
H H17 0.2499 0.6238 1.1995 0.011 Uiso calc R 1
C C18 0.2082(4) 0.53544(13) 1.0153(3) 0.0102(4) Uani d . 1
H H18 0.3302 0.5542 0.9773 0.012 Uiso calc R 1
C C19 0.0354(4) 0.49712(14) 0.8664(3) 0.0134(4) Uani d . 1
H H19A -0.0401 0.5406 0.7905 0.016 Uiso calc R 1
H H19B 0.1045 0.4606 0.8054 0.016 Uiso calc R 1
O O21 0.4790(2) 0.49852(11) 0.70847(19) 0.0145(3) Uani d . 1
O O22 0.6075(3) 0.53606(10) 0.4076(2) 0.0123(3) Uani d D 1
H H22 0.704(4) 0.5523(18) 0.377(4) 0.018 Uiso d D 1
O O23 0.5624(3) 0.72781(10) 0.3809(2) 0.0124(3) Uani d . 1
O O24 0.4032(3) 0.63437(9) 0.71404(18) 0.0128(3) Uani d . 1
O O25 0.0576(3) 0.74240(10) 0.6550(2) 0.0130(3) Uani d D 1
H H25 0.093(5) 0.7074(15) 0.723(3) 0.020 Uiso d D 1
O O26 0.1785(3) 0.87959(11) 0.52356(19) 0.0144(3) Uani d D 1
H H26 0.296(3) 0.891(2) 0.521(3) 0.022 Uiso d D 1
C C24 0.4774(4) 0.56818(15) 0.6452(3) 0.0106(4) Uani d . 1
C C25 0.5420(4) 0.59363(14) 0.5032(3) 0.0094(4) Uani d . 1
C C26 0.5169(4) 0.67820(14) 0.4846(3) 0.0097(4) Uani d . 1
C C27 0.4051(4) 0.70724(13) 0.6114(3) 0.0098(4) Uani d . 1
H H27 0.4840 0.7535 0.6794 0.012 Uiso calc R 1
C C28 0.1622(4) 0.72909(13) 0.5272(3) 0.0110(4) Uani d . 1
H H28 0.0912 0.6822 0.4570 0.013 Uiso calc R 1
C C29 0.1212(4) 0.80711(14) 0.4207(3) 0.0135(4) Uani d . 1
H H29A 0.2067 0.8052 0.3432 0.016 Uiso calc R 1
H H29B -0.0316 0.8098 0.3555 0.016 Uiso calc R 1

loop_
_atom_site_aniso_label
_atom_site_aniso_U_11
_atom_site_aniso_U_22
_atom_site_aniso_U_33
_atom_site_aniso_U_12
_atom_site_aniso_U_13
_atom_site_aniso_U_23
Sr1 0.01028(8) 0.00692(7) 0.01035(7) -0.00003(9) 0.00486(5) -0.00059(9)
O1 0.0248(8) 0.0091(9) 0.0153(7) -0.0008(7) 0.0022(6) -0.0014(6)
O2 0.0113(8) 0.0183(8) 0.0243(9) 0.0027(7) 0.0060(7) 0.0035(7)
O11 0.0161(8) 0.0099(7) 0.0156(7) 0.0030(6) 0.0075(6) 0.0035(6)
O12 0.0107(7) 0.0156(7) 0.0109(7) 0.0025(6) 0.0056(6) 0.0002(6)
O13 0.0166(8) 0.0079(7) 0.0142(7) 0.0007(6) 0.0098(6) 0.0021(6)
O14 0.0118(7) 0.0089(7) 0.0142(7) 0.0011(6) 0.0072(6) 0.0042(6)
O15 0.0118(7) 0.0090(7) 0.0119(7) 0.0002(6) 0.0017(6) 0.0011(6)
O16 0.0108(7) 0.0184(8) 0.0134(7) -0.0035(6) 0.0016(6) 0.0033(6)
C14 0.0098(9) 0.0083(9) 0.0096(9) -0.0018(8) 0.0040(7) -0.0013(7)
C15 0.0096(9) 0.0105(9) 0.0096(9) -0.0003(7) 0.0051(7) -0.0001(7)
C16 0.0122(9) 0.0078(9) 0.0086(9) -0.0013(8) 0.0039(7) -0.0014(7)
C17 0.0110(9) 0.0060(9) 0.0117(9) 0.0003(7) 0.0036(7) 0.0027(7)
C18 0.0124(10) 0.0093(9) 0.0100(9) 0.0018(8) 0.0051(8) 0.0003(7)
C19 0.0153(10) 0.0156(10) 0.0109(10) -0.0027(9) 0.0063(8) 0.0004(8)
O21 0.0170(8) 0.0133(8) 0.0139(8) 0.0010(6) 0.0056(6) 0.0030(6)
O22 0.0158(8) 0.0088(7) 0.0167(8) -0.0003(6) 0.0114(6) -0.0028(6)
O23 0.0166(9) 0.0110(8) 0.0118(7) -0.0020(6) 0.0076(6) -0.0008(6)
O24 0.0190(8) 0.0107(7) 0.0104(7) 0.0018(6) 0.0072(6) 0.0014(5)
O25 0.0190(8) 0.0099(7) 0.0145(8) 0.0008(6) 0.0116(7) 0.0007(6)
O26 0.0189(7) 0.0089(8) 0.0187(7) -0.0028(7) 0.0107(6) -0.0022(6)
C24 0.0093(10) 0.0116(10) 0.0101(10) -0.0010(8) 0.0018(8) -0.0011(8)
C25 0.0084(10) 0.0100(10) 0.0109(9) 0.0009(8) 0.0047(8) 0.0018(8)
C26 0.0074(10) 0.0124(10) 0.0100(9) -0.0004(8) 0.0035(8) -0.0039(7)
C27 0.0137(10) 0.0070(9) 0.0101(9) -0.0007(8) 0.0057(8) 0.0002(8)
C28 0.0136(10) 0.0112(9) 0.0099(9) -0.0008(8) 0.0060(8) -0.0016(7)
C29 0.0159(10) 0.0143(10) 0.0111(9) 0.0033(8) 0.0054(8) 0.0001(8)

loop_
_atom_type_symbol
_atom_type_description
_atom_type_scat_dispersion_real
_atom_type_scat_dispersion_imag
_atom_type_scat_source
C C 0.0033 0.0016 'International Tables Vol C Tables 4.2.6.8 and 6.1.1.4'
H H 0.0000 0.0000 'International Tables Vol C Tables 4.2.6.8 and 6.1.1.4'
O O 0.0106 0.0060 'International Tables Vol C Tables 4.2.6.8 and 6.1.1.4'
Sr Sr -1.5307 3.2498 'International Tables Vol C Tables 4.2.6.8 and 6.1.1.4'

loop_
_geom_angle_atom_site_label_1
_geom_angle_atom_site_label_2
_geom_angle_atom_site_label_3
_geom_angle
_geom_angle_publ_flag
H1A O1 H1B 110(3) no
H2A O2 H2B 101(3) no
C15 O12 H12 112(2) no
C14 O14 C17 108.08(15) no
C18 O15 H15 107(2) no
C19 O16 H16 113(2) no
O11 C14 O14 119.23(18) no
O11 C14 C15 130.2(2) no
O14 C14 C15 110.58(17) no
O12 C15 C16 130.59(19) no
O12 C15 C14 120.43(18) no
C16 C15 C14 108.97(19) no
O13 C16 C15 130.36(19) no
O13 C16 C17 122.10(18) no
C15 C16 C17 107.27(17) no
O14 C17 C16 104.74(16) no
O14 C17 C18 108.56(15) no
C16 C17 C18 120.17(17) no
O14 C17 H17 107.6 no
C16 C17 H17 107.6 no
C18 C17 H17 107.6 no
O15 C18 C19 107.10(17) no
O15 C18 C17 108.88(16) no
C19 C18 C17 115.30(18) no
O15 C18 H18 108.5 no
C19 C18 H18 108.5 no
C17 C18 H18 108.5 no
O16 C19 C18 109.59(17) no
O16 C19 H19A 109.8 no
C18 C19 H19A 109.8 no
O16 C19 H19B 109.8 no
C18 C19 H19B 109.8 no
H19A C19 H19B 108.2 no
C25 O22 H22 112(2) no
C24 O24 C27 108.30(16) no
C28 O25 H25 109(2) no
C29 O26 H26 105(3) no
O21 C24 O24 119.0(2) no
O21 C24 C25 130.3(2) no
O24 C24 C25 110.7(2) no
O22 C25 C26 130.5(2) no
O22 C25 C24 120.5(2) no
C26 C25 C24 108.9(2) no
O23 C26 C25 130.8(2) no
O23 C26 C27 122.3(2) no
C25 C26 C27 106.82(19) no
O24 C27 C26 104.65(17) no
O24 C27 C28 105.29(17) no
C26 C27 C28 112.24(18) no
O24 C27 H27 111.4 no
C26 C27 H27 111.4 no
C28 C27 H27 111.4 no
O25 C28 C29 105.96(17) no
O25 C28 C27 109.34(17) no
C29 C28 C27 115.30(18) no
O25 C28 H28 108.7 no
C29 C28 H28 108.7 no
C27 C28 H28 108.7 no
O26 C29 C28 110.87(17) no
O26 C29 H29A 109.5 no
C28 C29 H29A 109.5 no
O26 C29 H29B 109.5 no
C28 C29 H29B 109.5 no
H29A C29 H29B 108.1 no

loop_
_geom_bond_atom_site_label_1
_geom_bond_atom_site_label_2
_geom_bond_site_symmetry_2
_geom_bond_distance
_geom_bond_publ_flag
Sr1 O11 . 2.5446(16) yes
Sr1 O13 2_557 2.5688(15) yes
Sr1 O16 2_557 2.5699(16) yes
Sr1 O2 . 2.5790(17) yes
Sr1 O1 . 2.6016(16) yes
Sr1 O26 . 2.6138(15) no
Sr1 O25 . 2.6215(16) no
Sr1 O15 2_557 2.6423(16) no
O1 H1A . 0.829(18) no
O1 H1B . 0.797(17) no
O2 H2A . 0.820(17) no
O2 H2B . 0.804(17) no
O11 C14 . 1.232(3) no
O12 C15 . 1.373(3) no
O12 H12 . 0.821(17) no
O13 C16 . 1.302(2) no
O14 C14 . 1.383(3) no
O14 C17 . 1.453(2) no
O15 C18 . 1.445(2) no
O15 H15 . 0.791(17) no
O16 C19 . 1.437(3) no
O16 H16 . 0.802(18) no
C14 C15 . 1.427(3) no
C15 C16 . 1.376(3) no
C16 C17 . 1.528(3) no
C17 C18 . 1.533(3) no
C17 H17 . 0.9800 no
C18 C19 . 1.525(3) no
C18 H18 . 0.9800 no
C19 H19A . 0.9700 no
C19 H19B . 0.9700 no
O21 C24 . 1.239(3) no
O22 C25 . 1.372(3) no
O22 H22 . 0.782(17) no
O23 C26 . 1.277(3) no
O24 C24 . 1.365(3) no
O24 C27 . 1.456(3) no
O25 C28 . 1.442(3) no
O25 H25 . 0.783(17) no
O26 C29 . 1.430(3) no
O26 H26 . 0.785(17) no
C24 C25 . 1.432(3) no
C25 C26 . 1.375(3) no
C26 C27 . 1.525(3) no
C27 C28 . 1.547(3) no
C27 H27 . 0.9800 no
C28 C29 . 1.516(3) no
C28 H28 . 0.9800 no
C29 H29A . 0.9700 no
C29 H29B . 0.9700 no

loop_
_geom_hbond_atom_site_label_D
_geom_hbond_atom_site_label_H
_geom_hbond_atom_site_label_A
_geom_hbond_site_symmetry_A
_geom_hbond_distance_DH
_geom_hbond_distance_HA
_geom_hbond_distance_DA
_geom_hbond_angle_DHA
_geom_hbond_publ_flag
O1 H1A O23 1_455 0.829(18) 1.879(18) 2.708(2) 177(3) yes
O1 H1B O21 2_556 0.797(17) 1.963(19) 2.736(2) 163(3) yes
O2 H2A O12 1_655 0.820(17) 2.104(18) 2.920(2) 175(3) yes
O2 H2B O15 2_657 0.804(17) 2.25(2) 2.971(2) 150(3) yes
O12 H12 O23 1_456 0.821(17) 1.756(18) 2.571(2) 172(3) yes
O15 H15 O22 1_556 0.791(17) 1.978(17) 2.768(2) 177(3) yes
O16 H16 O21 1_455 0.802(18) 1.997(19) 2.783(2) 167(3) yes
O22 H22 O13 1_654 0.782(17) 1.86(2) 2.579(2) 154(3) yes
O25 H25 O14 . 0.783(17) 2.25(2) 2.893(2) 140(3) yes
O26 H26 O1 1_655 0.785(17) 2.348(19) 3.100(2) 161(4) yes
